data_7041323
loop_
_publ_author_name
'Zhang, Kun'
'Liu, Dan'
'Vieru, Veacheslav'
'Hou, Lei'
'Cui, Bin'
'Guo, Fu-Sheng'
'Chibotaru, Liviu F.'
'Wang, Yao-Yu'

_publ_section_title
;
 Transitions of two magnetic interaction states in dinuclear Dy(iii)
 complexes via subtle structural variations.
;
_journal_issue 3
_journal_name_full 'Dalton transactions (Cambridge, England : 2003)'
_journal_page_first 638
_journal_page_last 642
_journal_paper_doi 10.1039/c6dt04490e
_journal_volume 46
_journal_year 2017
_chemical_formula_moiety 'C66 H62 Dy2 N4 O12, 2(C4 H9 N O), 2(C2 H3 N)'
_chemical_formula_sum 'C78 H86 Dy2 N8 O14'
_chemical_formula_weight 1684.54
_space_group_crystal_system monoclinic
_space_group_IT_number 14
_space_group_name_Hall '-P 2yn'
_space_group_name_H-M_alt 'P 1 21/n 1'
_symmetry_space_group_name_Hall '-P 2yn'
_symmetry_space_group_name_H-M 'P 1 21/n 1'
_atom_sites_solution_hydrogens geom
_atom_sites_solution_primary direct
_audit_creation_date 2016-05-14
_audit_creation_method
;
Olex2 1.2
(compiled 2016.02.19 svn.r3266 for OlexSys, GUI svn.r5155)
;
_audit_update_record
;
2016-05-14 deposited with the CCDC.
2016-12-05 downloaded from the CCDC.
;
_cell_angle_alpha 90
_cell_angle_beta 106.805(4)
_cell_angle_gamma 90
_cell_formula_units_Z 2
_cell_length_a 17.2155(6)
_cell_length_b 12.4815(4)
_cell_length_c 17.6745(6)
_cell_measurement_reflns_used 6159
_cell_measurement_temperature 100.06(13)
_cell_measurement_theta_max 28.7240
_cell_measurement_theta_min 3.8300
_cell_volume 3635.6(2)
_computing_cell_refinement
;
CrysAlisPro, Agilent Technologies,
Version 1.171.37.33 (release 27-03-2014 CrysAlis171 .NET)
(compiled Mar 27 2014,17:12:48)
;
_computing_data_collection
;
CrysAlisPro, Agilent Technologies,
Version 1.171.37.33 (release 27-03-2014 CrysAlis171 .NET)
(compiled Mar 27 2014,17:12:48)
;
_computing_data_reduction
;
CrysAlisPro, Agilent Technologies,
Version 1.171.37.33 (release 27-03-2014 CrysAlis171 .NET)
(compiled Mar 27 2014,17:12:48)
;
_computing_molecular_graphics 'Olex2 (Dolomanov et al., 2009)'
_computing_publication_material 'Olex2 (Dolomanov et al., 2009)'
_computing_structure_refinement 'ShelXL (Sheldrick, 2015)'
_computing_structure_solution 'ShelXT (Sheldrick, 2015)'
_diffrn_ambient_environment N~2~
_diffrn_ambient_temperature 100.06(13)
_diffrn_detector 'CCD plate'
_diffrn_detector_area_resol_mean 8.0714
_diffrn_detector_type Eos
_diffrn_measured_fraction_theta_full 0.997
_diffrn_measured_fraction_theta_max 0.824
_diffrn_measurement_details
;
#__ type_ start__ end____ width___ exp.time_
  1 omega  -21.00   78.00   1.0000    1.0000
omega____ theta____ kappa____ phi______ frames
    -       18.8601   19.0000  -30.0000 99

#__ type_ start__ end____ width___ exp.time_
  2 omega   14.00   81.00   1.0000    1.0000
omega____ theta____ kappa____ phi______ frames
    -       18.8601   19.0000   60.0000 67

#__ type_ start__ end____ width___ exp.time_
  3 omega   66.00   92.00   1.0000    1.0000
omega____ theta____ kappa____ phi______ frames
    -       18.8601  178.0000   90.0000 26

#__ type_ start__ end____ width___ exp.time_
  4 omega  -88.00  -49.00   1.0000    1.0000
omega____ theta____ kappa____ phi______ frames
    -      -17.7663 -178.0000  -30.0000 39
;
_diffrn_measurement_device 'four-circle diffractometer'
_diffrn_measurement_device_type 'SuperNova, Single source at offset, Eos'
_diffrn_measurement_method '\w scans'
_diffrn_orient_matrix_UB_11 -0.0232515000
_diffrn_orient_matrix_UB_12 0.0451244000
_diffrn_orient_matrix_UB_13 -0.0176408000
_diffrn_orient_matrix_UB_21 0.0317352000
_diffrn_orient_matrix_UB_22 0.0164120000
_diffrn_orient_matrix_UB_23 -0.0156010000
_diffrn_orient_matrix_UB_31 -0.0175159000
_diffrn_orient_matrix_UB_32 -0.0303355000
_diffrn_orient_matrix_UB_33 -0.0346861000
_diffrn_radiation_monochromator mirror
_diffrn_radiation_probe x-ray
_diffrn_radiation_type MoK\a
_diffrn_radiation_wavelength 0.71073
_diffrn_reflns_av_R_equivalents 0.0477
_diffrn_reflns_av_unetI/netI 0.0808
_diffrn_reflns_Laue_measured_fraction_full 0.997
_diffrn_reflns_Laue_measured_fraction_max 0.824
_diffrn_reflns_limit_h_max 21
_diffrn_reflns_limit_h_min -21
_diffrn_reflns_limit_k_max 16
_diffrn_reflns_limit_k_min -16
_diffrn_reflns_limit_l_max 22
_diffrn_reflns_limit_l_min -22
_diffrn_reflns_number 16724
_diffrn_reflns_point_group_measured_fraction_full 0.997
_diffrn_reflns_point_group_measured_fraction_max 0.824
_diffrn_reflns_theta_full 26.000
_diffrn_reflns_theta_max 29.342
_diffrn_reflns_theta_min 3.457
_diffrn_source 'SuperNova (Mo) X-ray Source'
_exptl_absorpt_coefficient_mu 2.110
_exptl_absorpt_correction_T_max 1.00000
_exptl_absorpt_correction_T_min 0.75918
_exptl_absorpt_correction_type multi-scan
_exptl_absorpt_process_details
;
CrysAlisPro, Agilent Technologies,
Version 1.171.37.33 (release 27-03-2014 CrysAlis171 .NET)
(compiled Mar 27 2014,17:12:48)
Empirical absorption correction using spherical harmonics,
 implemented in SCALE3 ABSPACK scaling algorithm.
;
_exptl_crystal_colour 'clear yellow'
_exptl_crystal_colour_lustre clear
_exptl_crystal_colour_primary yellow
_exptl_crystal_density_diffrn 1.539
_exptl_crystal_description block
_exptl_crystal_F_000 1708
_exptl_crystal_size_max 0.4
_exptl_crystal_size_mid 0.3
_exptl_crystal_size_min 0.2
_refine_diff_density_max 1.754
_refine_diff_density_min -0.915
_refine_diff_density_rms 0.147
_refine_ls_extinction_method none
_refine_ls_goodness_of_fit_ref 1.040
_refine_ls_hydrogen_treatment constr
_refine_ls_matrix_type full
_refine_ls_number_parameters 468
_refine_ls_number_reflns 8225
_refine_ls_number_restraints 0
_refine_ls_restrained_S_all 1.040
_refine_ls_R_factor_all 0.0655
_refine_ls_R_factor_gt 0.0468
_refine_ls_shift/su_max 0.001
_refine_ls_shift/su_mean 0.000
_refine_ls_structure_factor_coef Fsqd
_refine_ls_weighting_details 'w=1/[\s^2^(Fo^2^)+(0.0350P)^2^+3.9607P] where P=(Fo^2^+2Fc^2^)/3'
_refine_ls_weighting_scheme calc
_refine_ls_wR_factor_gt 0.0984
_refine_ls_wR_factor_ref 0.1111
_reflns_Friedel_coverage 0.000
_reflns_number_gt 6341
_reflns_number_total 8225
_reflns_threshold_expression 'I > 2\s(I)'
_cod_data_source_file c6dt04490e2.cif
_cod_data_source_block dy
_cod_depositor_comments 'Adding full bibliography for 7041323--7041324.cif.'
_cod_database_code 7041323
_chemical_oxdiff_formula 'C78 H86 Dy2 N8 O14'
_shelx_space_group_comment
;
The symmetry employed for this shelxl refinement is uniquely defined
by the following loop, which should always be used as a source of
symmetry information in preference to the above space-group names.
They are only intended as comments.
;
_reflns_odcompleteness_completeness 99.68
_reflns_odcompleteness_iscentric 1
_reflns_odcompleteness_theta 26.32
_olex2_refinement_description
;
1. Fixed Uiso
 At 1.2 times of:
  All C(H) groups
 At 1.5 times of:
  All C(H,H,H) groups
2.a Aromatic/amide H refined with riding coordinates:
 C4(H4), C5(H5), C6(H6), C7(H7), C9(H9), C10(H10), C11(H11), C12(H12),
 C15(H15), C16(H16), C17(H17), C18(H18), C19(H19), C22(H22), C25(H25), C26(H26),
  C27(H27), C28(H28), C29(H29)
2.b Idealised Me refined as rotating group:
 C14(H14A,H14B,H14C), C31(H31A,H31B,H31C), C32(H32A,H32B,H32C), C33(H33A,H33B,
 H33C), C35(H35A,H35B,H35C), C36(H36A,H36B,H36C), C37(H37A,H37B,H37C), C38(H38A,
 H38B,H38C)
;
_shelx_shelxl_version_number 2014/7
_olex2_submission_special_instructions 'No special instructions were received'

loop_
_space_group_symop_operation_xyz
'x, y, z'
'-x+1/2, y+1/2, -z+1/2'
'-x, -y, -z'
'x-1/2, -y-1/2, z-1/2'

loop_
_atom_site_label
_atom_site_type_symbol
_atom_site_fract_x
_atom_site_fract_y
_atom_site_fract_z
_atom_site_U_iso_or_equiv
_atom_site_adp_type
_atom_site_occupancy
_atom_site_site_symmetry_order
_atom_site_calc_flag
_atom_site_refinement_flags_posn
Dy1 Dy 0.56792(2) 0.52977(2) 0.43647(2) 0.01926(8) Uani 1 1 d .
O1 O 0.47809(18) 0.4007(3) 0.45943(17) 0.0204(7) Uani 1 1 d .
O2 O 0.6311(2) 0.5854(3) 0.3496(2) 0.0360(9) Uani 1 1 d .
O3 O 0.4276(2) 0.2667(3) 0.5490(2) 0.0333(9) Uani 1 1 d .
O4 O 0.6474(2) 0.3791(3) 0.47306(19) 0.0252(8) Uani 1 1 d .
O5 O 0.6893(2) 0.5776(3) 0.52847(19) 0.0289(8) Uani 1 1 d .
O6 O 0.44284(19) 0.6022(3) 0.35932(18) 0.0244(8) Uani 1 1 d .
N1 N 0.5324(3) 0.4177(4) 0.3149(2) 0.0304(10) Uani 1 1 d .
N2 N 0.3228(3) 0.6838(5) 0.3138(3) 0.0508(15) Uani 1 1 d .
C1 C 0.4761(3) 0.2629(4) 0.3610(3) 0.0246(11) Uani 1 1 d .
C2 C 0.4646(3) 0.3003(4) 0.4331(3) 0.0209(10) Uani 1 1 d .
C3 C 0.4378(3) 0.2237(4) 0.4784(3) 0.0245(11) Uani 1 1 d .
C4 C 0.4240(3) 0.1190(4) 0.4570(3) 0.0329(13) Uani 1 1 d .
H4 H 0.4067 0.0716 0.4893 0.039 Uiso 1 1 calc R
C5 C 0.4359(3) 0.0836(5) 0.3877(3) 0.0385(14) Uani 1 1 d .
H5 H 0.4276 0.0118 0.3736 0.046 Uiso 1 1 calc R
C6 C 0.4599(3) 0.1535(5) 0.3393(3) 0.0341(14) Uani 1 1 d .
H6 H 0.4658 0.1292 0.2915 0.041 Uiso 1 1 calc R
C7 C 0.5022(3) 0.3255(5) 0.3053(3) 0.0322(12) Uani 1 1 d .
H7 H 0.4960 0.2943 0.2561 0.039 Uiso 1 1 calc R
C8 C 0.5578(3) 0.4668(5) 0.2511(3) 0.0337(13) Uani 1 1 d .
C9 C 0.5350(4) 0.4361(6) 0.1728(3) 0.0451(16) Uani 1 1 d .
H9 H 0.5000 0.3784 0.1566 0.054 Uiso 1 1 calc R
C10 C 0.5638(4) 0.4909(6) 0.1177(3) 0.0475(17) Uani 1 1 d .
H10 H 0.5498 0.4678 0.0655 0.057 Uiso 1 1 calc R
C11 C 0.6130(4) 0.5795(6) 0.1405(3) 0.0473(16) Uani 1 1 d .
H11 H 0.6306 0.6166 0.1029 0.057 Uiso 1 1 calc R
C12 C 0.6372(3) 0.6146(5) 0.2189(3) 0.0371(14) Uani 1 1 d .
H12 H 0.6707 0.6742 0.2336 0.045 Uiso 1 1 calc R
C13 C 0.6093(3) 0.5570(5) 0.2760(3) 0.0329(13) Uani 1 1 d .
C14 C 0.4013(4) 0.1947(5) 0.5997(3) 0.0431(15) Uani 1 1 d .
H14A H 0.3955 0.2332 0.6448 0.065 Uiso 1 1 calc GR
H14B H 0.4408 0.1388 0.6170 0.065 Uiso 1 1 calc GR
H14C H 0.3501 0.1638 0.5713 0.065 Uiso 1 1 calc GR
C15 C 0.6875(3) 0.1748(5) 0.4493(3) 0.0322(12) Uani 1 1 d .
H15 H 0.6400 0.2044 0.4167 0.039 Uiso 1 1 calc R
C16 C 0.7032(4) 0.0680(5) 0.4428(3) 0.0385(14) Uani 1 1 d .
H16 H 0.6669 0.0262 0.4051 0.046 Uiso 1 1 calc R
C17 C 0.7729(4) 0.0220(5) 0.4923(4) 0.0426(15) Uani 1 1 d .
H17 H 0.7829 -0.0506 0.4881 0.051 Uiso 1 1 calc R
C18 C 0.8270(4) 0.0836(5) 0.5473(4) 0.0431(15) Uani 1 1 d .
H18 H 0.8730 0.0523 0.5811 0.052 Uiso 1 1 calc R
C19 C 0.8131(3) 0.1934(5) 0.5527(3) 0.0320(12) Uani 1 1 d .
H19 H 0.8511 0.2357 0.5883 0.038 Uiso 1 1 calc R
C20 C 0.7417(3) 0.2394(4) 0.5042(3) 0.0256(11) Uani 1 1 d .
C21 C 0.7207(3) 0.3561(4) 0.5091(3) 0.0250(11) Uani 1 1 d .
C22 C 0.7785(3) 0.4294(4) 0.5497(3) 0.0257(11) Uani 1 1 d .
H22 H 0.8315 0.4063 0.5723 0.031 Uiso 1 1 calc R
C23 C 0.7592(3) 0.5370(4) 0.5576(3) 0.0234(11) Uani 1 1 d .
C24 C 0.8236(3) 0.6147(5) 0.6032(3) 0.0275(12) Uani 1 1 d .
C25 C 0.9014(3) 0.5819(5) 0.6468(3) 0.0328(13) Uani 1 1 d .
H25 H 0.9148 0.5095 0.6498 0.039 Uiso 1 1 calc R
C26 C 0.9585(3) 0.6569(5) 0.6856(3) 0.0417(15) Uani 1 1 d .
H26 H 1.0098 0.6347 0.7151 0.050 Uiso 1 1 calc R
C27 C 0.9391(4) 0.7657(5) 0.6805(3) 0.0403(15) Uani 1 1 d .
H27 H 0.9777 0.8161 0.7056 0.048 Uiso 1 1 calc R
C28 C 0.8624(4) 0.7981(5) 0.6382(3) 0.0366(13) Uani 1 1 d .
H28 H 0.8493 0.8705 0.6352 0.044 Uiso 1 1 calc R
C29 C 0.8048(3) 0.7241(5) 0.6002(3) 0.0313(12) Uani 1 1 d .
H29 H 0.7530 0.7470 0.5723 0.038 Uiso 1 1 calc R
C30 C 0.3679(4) 0.6028(6) 0.3245(3) 0.0452(17) Uani 1 1 d .
C31 C 0.2378(3) 0.6887(6) 0.2676(3) 0.0455(16) Uani 1 1 d .
H31A H 0.2163 0.6174 0.2581 0.068 Uiso 1 1 calc GR
H31B H 0.2333 0.7234 0.2181 0.068 Uiso 1 1 calc GR
H31C H 0.2078 0.7286 0.2963 0.068 Uiso 1 1 calc GR
C32 C 0.3650(4) 0.7863(5) 0.3498(3) 0.0412(15) Uani 1 1 d .
H32A H 0.4142 0.7691 0.3900 0.062 Uiso 1 1 calc GR
H32B H 0.3298 0.8264 0.3727 0.062 Uiso 1 1 calc GR
H32C H 0.3775 0.8284 0.3094 0.062 Uiso 1 1 calc GR
C33 C 0.3255(4) 0.4959(5) 0.2874(3) 0.0388(14) Uani 1 1 d .
H33A H 0.3278 0.4897 0.2339 0.058 Uiso 1 1 calc GR
H33B H 0.2699 0.4965 0.2879 0.058 Uiso 1 1 calc GR
H33C H 0.3530 0.4361 0.3177 0.058 Uiso 1 1 calc GR
O7 O 0.4849(2) 0.1566(3) 0.1434(2) 0.0406(10) Uani 1 1 d .
N3 N 0.6120(4) 0.1788(6) 0.1392(3) 0.0705(19) Uani 1 1 d .
C34 C 0.5343(4) 0.1694(6) 0.1046(4) 0.0532(18) Uani 1 1 d .
C35 C 0.6400(4) 0.1775(7) 0.2264(3) 0.064(2) Uani 1 1 d .
H35A H 0.6013 0.1395 0.2460 0.096 Uiso 1 1 calc GR
H35B H 0.6450 0.2497 0.2459 0.096 Uiso 1 1 calc GR
H35C H 0.6917 0.1424 0.2439 0.096 Uiso 1 1 calc GR
C36 C 0.6715(4) 0.2151(8) 0.0976(4) 0.082(3) Uani 1 1 d .
H36A H 0.6935 0.2833 0.1182 0.123 Uiso 1 1 calc GR
H36B H 0.6447 0.2216 0.0420 0.123 Uiso 1 1 calc GR
H36C H 0.7146 0.1636 0.1057 0.123 Uiso 1 1 calc GR
C37 C 0.5051(4) 0.1781(8) 0.0138(3) 0.073(3) Uani 1 1 d .
H37A H 0.5202 0.2467 -0.0021 0.110 Uiso 1 1 calc GR
H37B H 0.4471 0.1706 -0.0041 0.110 Uiso 1 1 calc GR
H37C H 0.5296 0.1224 -0.0089 0.110 Uiso 1 1 calc GR
N4 N 0.8177(5) 0.4056(6) 0.2211(4) 0.089(2) Uani 1 1 d .
C38 C 0.7908(5) 0.4136(8) 0.3562(4) 0.083(3) Uani 1 1 d .
H38A H 0.7381 0.4436 0.3509 0.124 Uiso 1 1 calc GR
H38B H 0.8315 0.4574 0.3912 0.124 Uiso 1 1 calc GR
H38C H 0.7933 0.3425 0.3775 0.124 Uiso 1 1 calc GR
C39 C 0.8050(5) 0.4095(6) 0.2799(4) 0.061(2) Uani 1 1 d .

loop_
_atom_site_aniso_label
_atom_site_aniso_U_11
_atom_site_aniso_U_22
_atom_site_aniso_U_33
_atom_site_aniso_U_23
_atom_site_aniso_U_13
_atom_site_aniso_U_12
Dy1 0.01572(13) 0.01624(13) 0.02552(13) -0.00064(10) 0.00549(9) -0.00022(10)
O1 0.0185(17) 0.0125(16) 0.0294(16) -0.0035(15) 0.0057(13) -0.0028(14)
O2 0.038(2) 0.034(2) 0.043(2) -0.0001(19) 0.0223(18) -0.003(2)
O3 0.034(2) 0.026(2) 0.042(2) 0.0014(18) 0.0164(17) -0.0016(18)
O4 0.0196(18) 0.0181(18) 0.0356(18) 0.0003(16) 0.0044(15) 0.0033(15)
O5 0.0220(19) 0.026(2) 0.0345(18) -0.0040(17) 0.0019(15) 0.0021(17)
O6 0.0187(18) 0.0225(19) 0.0285(17) 0.0031(16) 0.0012(14) 0.0022(16)
N1 0.023(2) 0.030(3) 0.033(2) -0.006(2) 0.0011(18) 0.006(2)
N2 0.033(3) 0.075(4) 0.044(3) 0.016(3) 0.010(2) 0.011(3)
C1 0.017(2) 0.028(3) 0.026(2) -0.001(2) 0.0023(19) 0.001(2)
C2 0.010(2) 0.017(2) 0.031(2) -0.005(2) 0.0002(19) -0.002(2)
C3 0.021(3) 0.020(3) 0.031(2) -0.004(2) 0.005(2) 0.004(2)
C4 0.029(3) 0.024(3) 0.043(3) 0.001(3) 0.007(2) -0.003(2)
C5 0.036(3) 0.019(3) 0.052(3) -0.008(3) 0.001(3) -0.007(3)
C6 0.028(3) 0.039(3) 0.031(3) -0.021(3) 0.002(2) 0.003(3)
C7 0.021(3) 0.033(3) 0.039(3) 0.001(3) 0.004(2) 0.001(2)
C8 0.030(3) 0.033(3) 0.038(3) 0.005(3) 0.009(2) 0.014(3)
C9 0.045(4) 0.047(4) 0.041(3) 0.003(3) 0.009(3) 0.006(3)
C10 0.052(4) 0.053(4) 0.034(3) -0.006(3) 0.006(3) 0.004(4)
C11 0.045(4) 0.055(4) 0.046(3) 0.007(3) 0.019(3) 0.004(4)
C12 0.034(3) 0.041(4) 0.042(3) 0.011(3) 0.020(3) 0.002(3)
C13 0.023(3) 0.028(3) 0.045(3) 0.003(3) 0.007(2) 0.007(2)
C14 0.059(4) 0.030(3) 0.044(3) 0.003(3) 0.021(3) -0.005(3)
C15 0.026(3) 0.030(3) 0.038(3) 0.006(3) 0.004(2) 0.000(2)
C16 0.039(3) 0.028(3) 0.043(3) -0.007(3) 0.003(3) -0.004(3)
C17 0.041(4) 0.022(3) 0.059(4) 0.003(3) 0.005(3) 0.005(3)
C18 0.036(3) 0.027(3) 0.058(4) 0.005(3) -0.001(3) 0.009(3)
C19 0.024(3) 0.028(3) 0.041(3) 0.000(3) 0.004(2) 0.002(2)
C20 0.023(3) 0.021(3) 0.034(3) 0.001(2) 0.010(2) -0.001(2)
C21 0.025(3) 0.026(3) 0.025(2) 0.007(2) 0.008(2) 0.004(2)
C22 0.017(2) 0.026(3) 0.032(3) -0.001(2) 0.004(2) -0.004(2)
C23 0.022(3) 0.026(3) 0.024(2) -0.001(2) 0.010(2) -0.002(2)
C24 0.023(3) 0.033(3) 0.027(2) -0.003(2) 0.008(2) -0.004(2)
C25 0.024(3) 0.039(3) 0.034(3) -0.008(3) 0.007(2) -0.005(3)
C26 0.023(3) 0.056(4) 0.044(3) -0.014(3) 0.007(2) -0.003(3)
C27 0.036(3) 0.043(4) 0.044(3) -0.018(3) 0.015(3) -0.017(3)
C28 0.044(4) 0.026(3) 0.039(3) -0.004(3) 0.012(3) -0.010(3)
C29 0.033(3) 0.029(3) 0.029(3) -0.005(2) 0.004(2) -0.005(3)
C30 0.047(4) 0.060(5) 0.036(3) 0.018(3) 0.024(3) 0.018(4)
C31 0.025(3) 0.061(4) 0.044(3) 0.005(3) -0.001(3) 0.004(3)
C32 0.053(4) 0.028(3) 0.047(3) -0.005(3) 0.022(3) -0.009(3)
C33 0.037(3) 0.036(3) 0.042(3) 0.005(3) 0.010(3) -0.005(3)
O7 0.034(2) 0.044(3) 0.048(2) -0.008(2) 0.0185(18) -0.008(2)
N3 0.042(4) 0.097(6) 0.076(4) -0.003(4) 0.022(3) 0.013(4)
C34 0.048(4) 0.042(4) 0.066(4) -0.010(4) 0.009(3) 0.006(3)
C35 0.050(4) 0.097(7) 0.044(4) 0.002(4) 0.012(3) 0.014(4)
C36 0.053(5) 0.131(9) 0.077(5) 0.004(5) 0.042(4) -0.004(5)
C37 0.057(5) 0.119(8) 0.041(4) -0.003(4) 0.008(3) 0.016(5)
N4 0.119(7) 0.080(6) 0.080(4) 0.003(4) 0.050(5) 0.032(5)
C38 0.090(7) 0.093(7) 0.071(5) 0.021(5) 0.033(5) 0.032(6)
C39 0.082(6) 0.050(5) 0.065(4) 0.010(4) 0.042(4) 0.019(4)

loop_
_atom_type_symbol
_atom_type_description
_atom_type_scat_dispersion_real
_atom_type_scat_dispersion_imag
_atom_type_scat_source
C C 0.0033 0.0016 'International Tables Vol C Tables 4.2.6.8 and 6.1.1.4'
H H 0.0000 0.0000 'International Tables Vol C Tables 4.2.6.8 and 6.1.1.4'
Dy Dy -0.1892 4.4098 'International Tables Vol C Tables 4.2.6.8 and 6.1.1.4'
N N 0.0061 0.0033 'International Tables Vol C Tables 4.2.6.8 and 6.1.1.4'
O O 0.0106 0.0060 'International Tables Vol C Tables 4.2.6.8 and 6.1.1.4'

loop_
_geom_angle_atom_site_label_1
_geom_angle_atom_site_label_2
_geom_angle_atom_site_label_3
_geom_angle
_geom_angle_site_symmetry_1
_geom_angle_site_symmetry_3
O1 Dy1 Dy1 37.42(7) . 3_666
O1 Dy1 Dy1 37.06(8) 3_666 3_666
O1 Dy1 O1 74.48(12) . 3_666
O1 Dy1 O3 64.16(11) 3_666 3_666
O1 Dy1 O3 131.91(11) . 3_666
O1 Dy1 O6 80.05(11) . .
O1 Dy1 O6 81.65(11) 3_666 .
O1 Dy1 N1 145.42(13) 3_666 .
O1 Dy1 N1 75.75(13) . .
O2 Dy1 Dy1 169.70(10) . 3_666
O2 Dy1 O1 143.89(12) . .
O2 Dy1 O1 139.37(13) . 3_666
O2 Dy1 O3 75.71(13) . 3_666
O2 Dy1 O4 94.52(13) . .
O2 Dy1 O5 83.30(13) . .
O2 Dy1 O6 91.59(12) . .
O2 Dy1 N1 68.14(15) . .
O3 Dy1 Dy1 98.21(8) 3_666 3_666
O4 Dy1 Dy1 95.33(8) . 3_666
O4 Dy1 O1 112.70(11) . 3_666
O4 Dy1 O1 76.07(12) . .
O4 Dy1 O3 141.73(11) . 3_666
O4 Dy1 O5 70.87(12) . .
O4 Dy1 O6 147.11(12) . .
O4 Dy1 N1 76.21(13) . .
O5 Dy1 Dy1 102.81(8) . 3_666
O5 Dy1 O1 78.30(11) . 3_666
O5 Dy1 O1 123.99(11) . .
O5 Dy1 O3 71.27(12) . 3_666
O5 Dy1 O6 142.01(13) . .
O5 Dy1 N1 134.07(13) . .
O6 Dy1 Dy1 78.48(8) . 3_666
O6 Dy1 O3 70.99(11) . 3_666
O6 Dy1 N1 76.22(13) . .
N1 Dy1 Dy1 111.43(11) . 3_666
N1 Dy1 O3 129.74(13) . 3_666
Dy1 O1 Dy1 105.52(12) . 3_666
C2 O1 Dy1 123.5(3) . 3_666
C2 O1 Dy1 129.9(3) . .
C13 O2 Dy1 123.3(4) . .
C3 O3 Dy1 117.3(3) . 3_666
C3 O3 C14 117.2(4) . .
C14 O3 Dy1 124.6(3) . 3_666
C21 O4 Dy1 138.4(3) . .
C23 O5 Dy1 137.4(3) . .
C30 O6 Dy1 156.3(4) . .
C7 N1 Dy1 128.4(4) . .
C7 N1 C8 119.1(5) . .
C8 N1 Dy1 112.2(3) . .
C30 N2 C31 126.5(7) . .
C30 N2 C32 114.7(5) . .
C31 N2 C32 118.7(6) . .
C2 C1 C6 119.2(5) . .
C2 C1 C7 126.2(5) . .
C6 C1 C7 114.5(5) . .
O1 C2 C1 124.4(4) . .
O1 C2 C3 119.5(4) . .
C3 C2 C1 116.1(4) . .
C2 C3 O3 112.9(4) . .
C4 C3 O3 123.6(5) . .
C4 C3 C2 123.5(5) . .
C3 C4 H4 120.0 . .
C3 C4 C5 119.9(5) . .
C5 C4 H4 120.0 . .
C4 C5 H5 119.9 . .
C6 C5 C4 120.2(5) . .
C6 C5 H5 119.9 . .
C1 C6 H6 119.5 . .
C5 C6 C1 121.0(5) . .
C5 C6 H6 119.5 . .
N1 C7 C1 127.6(5) . .
N1 C7 H7 116.2 . .
C1 C7 H7 116.2 . .
C9 C8 N1 126.7(6) . .
C9 C8 C13 120.1(6) . .
C13 C8 N1 113.1(5) . .
C8 C9 H9 119.7 . .
C8 C9 C10 120.6(6) . .
C10 C9 H9 119.7 . .
C9 C10 H10 120.0 . .
C11 C10 C9 120.1(6) . .
C11 C10 H10 120.0 . .
C10 C11 H11 119.2 . .
C10 C11 C12 121.5(6) . .
C12 C11 H11 119.2 . .
C11 C12 H12 120.7 . .
C11 C12 C13 118.5(6) . .
C13 C12 H12 120.7 . .
O2 C13 C8 120.1(5) . .
O2 C13 C12 120.9(5) . .
C8 C13 C12 119.0(5) . .
O3 C14 H14A 109.5 . .
O3 C14 H14B 109.5 . .
O3 C14 H14C 109.5 . .
H14A C14 H14B 109.5 . .
H14A C14 H14C 109.5 . .
H14B C14 H14C 109.5 . .
C16 C15 H15 119.6 . .
C16 C15 C20 120.9(5) . .
C20 C15 H15 119.6 . .
C15 C16 H16 119.8 . .
C15 C16 C17 120.3(5) . .
C17 C16 H16 119.8 . .
C16 C17 H17 120.0 . .
C18 C17 C16 120.0(6) . .
C18 C17 H17 120.0 . .
C17 C18 H18 119.9 . .
C17 C18 C19 120.3(5) . .
C19 C18 H18 119.9 . .
C18 C19 H19 120.1 . .
C18 C19 C20 119.7(5) . .
C20 C19 H19 120.1 . .
C15 C20 C19 118.7(5) . .
C15 C20 C21 118.4(5) . .
C19 C20 C21 122.9(5) . .
O4 C21 C20 114.2(4) . .
O4 C21 C22 124.7(5) . .
C22 C21 C20 121.1(5) . .
C21 C22 H22 119.1 . .
C21 C22 C23 121.8(5) . .
C23 C22 H22 119.1 . .
O5 C23 C22 124.5(5) . .
O5 C23 C24 114.9(5) . .
C22 C23 C24 120.5(4) . .
C25 C24 C23 122.7(5) . .
C25 C24 C29 118.7(5) . .
C29 C24 C23 118.5(5) . .
C24 C25 H25 119.9 . .
C26 C25 C24 120.2(6) . .
C26 C25 H25 119.9 . .
C25 C26 H26 119.9 . .
C25 C26 C27 120.2(6) . .
C27 C26 H26 119.9 . .
C26 C27 H27 120.2 . .
C28 C27 C26 119.7(5) . .
C28 C27 H27 120.2 . .
C27 C28 H28 119.7 . .
C27 C28 C29 120.6(6) . .
C29 C28 H28 119.7 . .
C24 C29 H29 119.7 . .
C28 C29 C24 120.5(5) . .
C28 C29 H29 119.7 . .
O6 C30 C33 119.1(6) . .
N2 C30 O6 125.4(7) . .
N2 C30 C33 115.5(6) . .
N2 C31 H31A 109.5 . .
N2 C31 H31B 109.5 . .
N2 C31 H31C 109.5 . .
H31A C31 H31B 109.5 . .
H31A C31 H31C 109.5 . .
H31B C31 H31C 109.5 . .
N2 C32 H32A 109.5 . .
N2 C32 H32B 109.5 . .
N2 C32 H32C 109.5 . .
H32A C32 H32B 109.5 . .
H32A C32 H32C 109.5 . .
H32B C32 H32C 109.5 . .
C30 C33 H33A 109.5 . .
C30 C33 H33B 109.5 . .
C30 C33 H33C 109.5 . .
H33A C33 H33B 109.5 . .
H33A C33 H33C 109.5 . .
H33B C33 H33C 109.5 . .
C34 N3 C35 117.9(6) . .
C34 N3 C36 123.5(6) . .
C35 N3 C36 117.1(6) . .
O7 C34 N3 121.5(6) . .
O7 C34 C37 120.8(6) . .
N3 C34 C37 117.7(6) . .
N3 C35 H35A 109.5 . .
N3 C35 H35B 109.5 . .
N3 C35 H35C 109.5 . .
H35A C35 H35B 109.5 . .
H35A C35 H35C 109.5 . .
H35B C35 H35C 109.5 . .
N3 C36 H36A 109.5 . .
N3 C36 H36B 109.5 . .
N3 C36 H36C 109.5 . .
H36A C36 H36B 109.5 . .
H36A C36 H36C 109.5 . .
H36B C36 H36C 109.5 . .
C34 C37 H37A 109.5 . .
C34 C37 H37B 109.5 . .
C34 C37 H37C 109.5 . .
H37A C37 H37B 109.5 . .
H37A C37 H37C 109.5 . .
H37B C37 H37C 109.5 . .
H38A C38 H38B 109.5 . .
H38A C38 H38C 109.5 . .
H38B C38 H38C 109.5 . .
C39 C38 H38A 109.5 . .
C39 C38 H38B 109.5 . .
C39 C38 H38C 109.5 . .
N4 C39 C38 178.5(9) . .

loop_
_geom_bond_atom_site_label_1
_geom_bond_atom_site_label_2
_geom_bond_distance
_geom_bond_site_symmetry_2
Dy1 Dy1 3.7549(4) 3_666
Dy1 O1 2.368(3) 3_666
Dy1 O1 2.348(3) .
Dy1 O2 2.233(3) .
Dy1 O3 2.553(4) 3_666
Dy1 O4 2.305(3) .
Dy1 O5 2.324(3) .
Dy1 O6 2.370(3) .
Dy1 N1 2.488(4) .
O1 Dy1 2.368(3) 3_666
O1 C2 1.333(5) .
O2 C13 1.294(6) .
O3 Dy1 2.553(4) 3_666
O3 C3 1.414(6) .
O3 C14 1.431(6) .
O4 C21 1.271(6) .
O5 C23 1.269(6) .
O6 C30 1.259(7) .
N1 C7 1.254(7) .
N1 C8 1.457(7) .
N2 C30 1.255(8) .
N2 C31 1.457(7) .
N2 C32 1.517(8) .
C1 C2 1.424(6) .
C1 C6 1.424(7) .
C1 C7 1.428(7) .
C2 C3 1.408(7) .
C3 C4 1.363(7) .
C4 H4 0.9300 .
C4 C5 1.372(8) .
C5 H5 0.9300 .
C5 C6 1.367(8) .
C6 H6 0.9300 .
C7 H7 0.9300 .
C8 C9 1.380(8) .
C8 C13 1.422(8) .
C9 H9 0.9300 .
C9 C10 1.393(9) .
C10 H10 0.9300 .
C10 C11 1.381(9) .
C11 H11 0.9300 .
C11 C12 1.397(8) .
C12 H12 0.9300 .
C12 C13 1.431(7) .
C14 H14A 0.9600 .
C14 H14B 0.9600 .
C14 H14C 0.9600 .
C15 H15 0.9300 .
C15 C16 1.372(8) .
C15 C20 1.392(7) .
C16 H16 0.9300 .
C16 C17 1.388(8) .
C17 H17 0.9300 .
C17 C18 1.371(8) .
C18 H18 0.9300 .
C18 C19 1.398(8) .
C19 H19 0.9300 .
C19 C20 1.403(7) .
C20 C21 1.509(7) .
C21 C22 1.389(7) .
C22 H22 0.9300 .
C22 C23 1.401(7) .
C23 C24 1.518(7) .
C24 C25 1.399(7) .
C24 C29 1.400(8) .
C25 H25 0.9300 .
C25 C26 1.388(8) .
C26 H26 0.9300 .
C26 C27 1.395(9) .
C27 H27 0.9300 .
C27 C28 1.376(8) .
C28 H28 0.9300 .
C28 C29 1.380(7) .
C29 H29 0.9300 .
C30 C33 1.570(9) .
C31 H31A 0.9600 .
C31 H31B 0.9600 .
C31 H31C 0.9600 .
C32 H32A 0.9600 .
C32 H32B 0.9600 .
C32 H32C 0.9600 .
C33 H33A 0.9600 .
C33 H33B 0.9600 .
C33 H33C 0.9600 .
O7 C34 1.248(8) .
N3 C34 1.306(8) .
N3 C35 1.475(8) .
N3 C36 1.494(8) .
C34 C37 1.540(8) .
C35 H35A 0.9600 .
C35 H35B 0.9600 .
C35 H35C 0.9600 .
C36 H36A 0.9600 .
C36 H36B 0.9600 .
C36 H36C 0.9600 .
C37 H37A 0.9600 .
C37 H37B 0.9600 .
C37 H37C 0.9600 .
N4 C39 1.123(8) .
C38 H38A 0.9600 .
C38 H38B 0.9600 .
C38 H38C 0.9600 .
C38 C39 1.439(9) .

loop_
_geom_torsion_atom_site_label_1
_geom_torsion_atom_site_label_2
_geom_torsion_atom_site_label_3
_geom_torsion_atom_site_label_4
_geom_torsion
_geom_torsion_site_symmetry_1
Dy1 O1 C2 C1 -27.6(6) .
Dy1 O1 C2 C1 166.1(3) 3_666
Dy1 O1 C2 C3 151.9(3) .
Dy1 O1 C2 C3 -14.3(6) 3_666
Dy1 O2 C13 C8 -16.9(7) .
Dy1 O2 C13 C12 163.9(4) .
Dy1 O3 C3 C2 11.6(5) 3_666
Dy1 O3 C3 C4 -169.2(4) 3_666
Dy1 O4 C21 C20 -170.6(3) .
Dy1 O4 C21 C22 9.0(8) .
Dy1 O5 C23 C22 -13.3(8) .
Dy1 O5 C23 C24 166.3(3) .
Dy1 O6 C30 N2 149.7(6) .
Dy1 O6 C30 C33 -32.9(11) .
Dy1 N1 C7 C1 3.7(8) .
Dy1 N1 C8 C9 -167.4(5) .
Dy1 N1 C8 C13 10.4(5) .
O1 C2 C3 O3 0.6(6) .
O1 C2 C3 C4 -178.6(5) .
O3 C3 C4 C5 -179.6(5) .
O4 C21 C22 C23 3.1(8) .
O5 C23 C24 C25 172.5(4) .
O5 C23 C24 C29 -8.6(6) .
N1 C8 C9 C10 179.6(5) .
N1 C8 C13 O2 2.4(7) .
N1 C8 C13 C12 -178.4(4) .
C1 C2 C3 O3 -179.9(4) .
C1 C2 C3 C4 0.9(7) .
C2 C1 C6 C5 -1.9(8) .
C2 C1 C7 N1 13.1(8) .
C2 C3 C4 C5 -0.5(8) .
C3 C4 C5 C6 -1.3(8) .
C4 C5 C6 C1 2.5(8) .
C6 C1 C2 O1 179.8(4) .
C6 C1 C2 C3 0.2(7) .
C6 C1 C7 N1 -167.7(5) .
C7 N1 C8 C9 17.6(8) .
C7 N1 C8 C13 -164.6(5) .
C7 C1 C2 O1 -1.0(7) .
C7 C1 C2 C3 179.4(5) .
C7 C1 C6 C5 178.8(5) .
C8 N1 C7 C1 177.8(5) .
C8 C9 C10 C11 -2.7(10) .
C9 C8 C13 O2 -179.7(5) .
C9 C8 C13 C12 -0.4(8) .
C9 C10 C11 C12 1.9(10) .
C10 C11 C12 C13 -0.4(9) .
C11 C12 C13 O2 178.9(5) .
C11 C12 C13 C8 -0.3(8) .
C13 C8 C9 C10 2.0(9) .
C14 O3 C3 C2 -179.2(4) .
C14 O3 C3 C4 0.0(7) .
C15 C16 C17 C18 -0.8(10) .
C15 C20 C21 O4 13.3(7) .
C15 C20 C21 C22 -166.3(5) .
C16 C15 C20 C19 0.2(8) .
C16 C15 C20 C21 -179.4(5) .
C16 C17 C18 C19 -1.4(10) .
C17 C18 C19 C20 3.0(9) .
C18 C19 C20 C15 -2.4(8) .
C18 C19 C20 C21 177.2(5) .
C19 C20 C21 O4 -166.3(4) .
C19 C20 C21 C22 14.0(7) .
C20 C15 C16 C17 1.4(9) .
C20 C21 C22 C23 -177.3(4) .
C21 C22 C23 O5 -1.0(8) .
C21 C22 C23 C24 179.4(4) .
C22 C23 C24 C25 -7.9(7) .
C22 C23 C24 C29 171.0(5) .
C23 C24 C25 C26 178.4(5) .
C23 C24 C29 C28 -177.6(4) .
C24 C25 C26 C27 -0.8(8) .
C25 C24 C29 C28 1.3(8) .
C25 C26 C27 C28 1.4(9) .
C26 C27 C28 C29 -0.6(8) .
C27 C28 C29 C24 -0.8(8) .
C29 C24 C25 C26 -0.5(7) .
C31 N2 C30 O6 174.0(5) .
C31 N2 C30 C33 -3.5(8) .
C32 N2 C30 O6 -2.3(8) .
C32 N2 C30 C33 -179.7(4) .
C35 N3 C34 O7 -2.0(12) .
C35 N3 C34 C37 176.2(7) .
C36 N3 C34 O7 -167.7(7) .
C36 N3 C34 C37 10.4(12) .
